data_2012640
loop_
_publ_author_name
'Pilia, Luca'
'Faulmann, Christophe'
'Malfant, Isabelle'
'Colli\`ere, Vincent'
'Mercuri, Maria Laura'
'Deplano, Paola'
'Cassoux, Patrick'

_publ_section_title
;
 (BETS)~2~[Fe(tdas)~2~]~2~: a new metal in the molecular conductor
 family
;
_journal_issue 4
_journal_name_full 'Acta Crystallographica Section C'
_journal_page_first m240
_journal_page_last m242
_journal_paper_doi 10.1107/S010827010200330X
_journal_volume 58
_journal_year 2002
_chemical_formula_iupac '(C10 H8 S4 Se4)2 [Fe2 (C2 N2 S3)4]'
_chemical_formula_moiety '2C10 H8 S4 Se4 + , C8 Fe2 N8 S12 2-'
_chemical_formula_sum 'C28 H16 Fe2 N8 S20 Se8'
_chemical_formula_weight 1849.06
_chemical_name_common (BETS)Fe(tdas)~2~
_chemical_name_systematic
;
bis[4,5-ethylenedithio-2-(4,5-ethylenedithio-1,3-diselenacyclopent-4-en-2-
ylidene)-1,3-diselenacyclopent-4-enium]
bis(\m-1,2,5-thiadiazole-3,4-dithiolato-\k^3^S^4^,S^5^:S^4^)-
bis[(1,2,5-thiadiazole-3,4-dithiolato-\k^2^S^4^,S^5^)iron(III)]
;
_space_group_IT_number 2
_symmetry_cell_setting triclinic
_symmetry_space_group_name_Hall '-P 1'
_symmetry_space_group_name_H-M 'P -1'
_atom_sites_solution_hydrogens geom
_atom_sites_solution_primary direct
_atom_sites_solution_secondary difmap
_cell_angle_alpha 109.293(14)
_cell_angle_beta 99.966(16)
_cell_angle_gamma 95.140(10)
_cell_formula_units_Z 1
_cell_length_a 8.5466(12)
_cell_length_b 12.1018(16)
_cell_length_c 12.9993(16)
_cell_measurement_reflns_used 8000
_cell_measurement_temperature 160(2)
_cell_measurement_theta_max 25.9
_cell_measurement_theta_min 2
_cell_volume 1234.2(3)
_computing_cell_refinement IPDS
_computing_data_collection 'IPDS (Stoe & Cie, 1996)'
_computing_data_reduction IPDS
_computing_molecular_graphics 'CAMERON (Watkin et al., 1996)'
_computing_publication_material 'WinGX (Farrugia, 1999)'
_computing_structure_refinement 'SHELXL97 (Sheldrick, 1997)'
_computing_structure_solution 'SIR97 (Altomare et al., 1999)'
_diffrn_ambient_temperature 160(2)
_diffrn_measured_fraction_theta_full 0.924
_diffrn_measured_fraction_theta_max 0.924
_diffrn_measurement_device_type 'Stoe IPDS'
_diffrn_measurement_method \f
_diffrn_radiation_monochromator graphite
_diffrn_radiation_source 'fine-focus sealed tube'
_diffrn_radiation_type MoK\a
_diffrn_radiation_wavelength 0.71073
_diffrn_reflns_av_R_equivalents 0.061
_diffrn_reflns_av_sigmaI/netI 0.053
_diffrn_reflns_limit_h_max 10
_diffrn_reflns_limit_h_min -10
_diffrn_reflns_limit_k_max 14
_diffrn_reflns_limit_k_min -14
_diffrn_reflns_limit_l_max 15
_diffrn_reflns_limit_l_min 0
_diffrn_reflns_number 13154
_diffrn_reflns_theta_full 26.05
_diffrn_reflns_theta_max 26.05
_diffrn_reflns_theta_min 2.00
_diffrn_standards_number 200
_exptl_absorpt_coefficient_mu 7.372
_exptl_absorpt_correction_T_max 0.478
_exptl_absorpt_correction_T_min 0.429
_exptl_absorpt_correction_type refdelf
_exptl_absorpt_process_details
;
(Parkin et al., 1995) Cubic fit to sin\q/\l with 24 parameters.
Correction applied to the full data set.
;
_exptl_crystal_colour black
_exptl_crystal_density_diffrn 2.488
_exptl_crystal_density_meas ?
_exptl_crystal_density_method 'not measured'
_exptl_crystal_description block
_exptl_crystal_F_000 884
_exptl_crystal_size_max 0.15
_exptl_crystal_size_mid 0.12
_exptl_crystal_size_min 0.10
_refine_diff_density_max 0.89
_refine_diff_density_min -0.82
_refine_ls_extinction_method none
_refine_ls_goodness_of_fit_ref 0.982
_refine_ls_hydrogen_treatment constr
_refine_ls_matrix_type full
_refine_ls_number_parameters 298
_refine_ls_number_reflns 4503
_refine_ls_number_restraints 0
_refine_ls_restrained_S_all 0.982
_refine_ls_R_factor_all 0.049
_refine_ls_R_factor_gt 0.033
_refine_ls_shift/su_max 0.001
_refine_ls_shift/su_mean 0.000
_refine_ls_structure_factor_coef Fsqd
_refine_ls_weighting_details 'calc w = 1/[\s^2^(Fo^2^)+(0.0374P)^2^] where P=(Fo^2^+2Fc^2^)/3'
_refine_ls_weighting_scheme calc
_refine_ls_wR_factor_gt 0.068
_refine_ls_wR_factor_ref 0.073
_reflns_number_gt 3449
_reflns_number_total 4503
_reflns_threshold_expression I>2\s(I)
_cod_data_source_file jz1495.cif
_cod_data_source_block I
_cod_depositor_comments
;
The following automatic conversions were performed:

'_exptl_crystal_density_meas' value 'not measured' was changed to '?'
- the value is perceived as not measured.

Automatic conversion script
Id: cif_fix_values 3008 2015-01-20 13:52:24Z robertas 

2017-05-15
Formula fixed to be consistent with Z value
The compound is indeed dinuclear                 miguel
;
_cod_original_formula_sum 'C14 H8 Fe N4 S10 Se4'
_cod_original_formula_iupac '(C10 H8 S4 Se4) [Fe2 (C2 N2 S3)4]'
_cod_database_code 2012640
_cod_database_fobs_code 2012640

loop_
_symmetry_equiv_pos_as_xyz
'x, y, z'
'-x, -y, -z'

loop_
_atom_site_label
_atom_site_fract_x
_atom_site_fract_y
_atom_site_fract_z
_atom_site_U_iso_or_equiv
_atom_site_adp_type
_atom_site_calc_flag
_atom_site_refinement_flags
_atom_site_occupancy
_atom_site_disorder_assembly
_atom_site_disorder_group
_atom_site_type_symbol
Se1 0.10529(5) 0.38166(4) 0.21999(4) 0.01394(12) Uani d . 1 . . Se
Se2 0.34615(5) 0.37223(3) 0.42946(4) 0.01019(11) Uani d . 1 . . Se
Se3 0.00052(5) 0.63386(4) 0.38264(4) 0.01563(12) Uani d . 1 . . Se
Se4 0.24385(5) 0.62543(3) 0.59168(4) 0.01130(11) Uani d . 1 . . Se
S1 0.16674(15) 0.14254(11) 0.06888(11) 0.0257(3) Uani d . 1 . . S
S2 0.43263(13) 0.13689(9) 0.30128(10) 0.0164(3) Uani d . 1 . . S
S4 0.16678(14) 0.85778(10) 0.74588(11) 0.0193(3) Uani d . 1 . . S
S3 -0.10301(14) 0.86119(9) 0.51426(11) 0.0204(3) Uani d . 1 . . S
C1 0.1935(5) 0.4515(3) 0.3735(4) 0.0102(9) Uani d . 1 . . C
C2 0.1507(5) 0.5537(3) 0.4395(4) 0.0115(9) Uani d . 1 . . C
C3 0.2142(5) 0.2510(3) 0.2024(4) 0.0126(10) Uani d . 1 . . C
C4 0.3173(5) 0.2458(3) 0.2917(4) 0.0109(9) Uani d . 1 . . C
C5 0.0238(5) 0.7563(3) 0.5211(4) 0.0137(10) Uani d . 1 . . C
C6 0.1257(5) 0.7522(3) 0.6105(4) 0.0122(10) Uani d . 1 . . C
C7 0.3525(6) 0.0824(4) 0.0700(4) 0.0207(11) Uani d . 1 . . C
H7A 0.3460 0.0204 -0.0035 0.025 Uiso calc R 1 . . H
H7B 0.4419 0.1461 0.0814 0.025 Uiso calc R 1 . . H
C8 0.3886(6) 0.0297(4) 0.1601(4) 0.0190(11) Uani d . 1 . . C
H8A 0.4818 -0.0125 0.1490 0.023 Uiso calc R 1 . . H
H8B 0.2951 -0.0296 0.1515 0.023 Uiso calc R 1 . . H
C9 -0.0451(6) 0.9745(4) 0.6518(5) 0.0251(12) Uani d . 1 . . C
H9A -0.0638 1.0517 0.6453 0.030 Uiso calc R 1 . . H
H9B -0.1158 0.9568 0.6990 0.030 Uiso calc R 1 . . H
C10 0.1282(6) 0.9863(4) 0.7102(5) 0.0236(12) Uani d . 1 . . C
H10A 0.1537 1.0575 0.7791 0.028 Uiso calc R 1 . . H
H10B 0.1997 0.9976 0.6609 0.028 Uiso calc R 1 . . H
Fe11 0.58858(7) 0.53843(5) 0.12290(5) 0.00994(15) Uani d . 1 . . Fe
S11 0.67885(14) 0.36917(9) 0.12074(10) 0.0163(3) Uani d . 1 . . S
S12 0.92605(14) 0.25783(10) -0.12913(11) 0.0213(3) Uani d . 1 . . S
S13 0.69297(12) 0.54212(9) -0.02362(10) 0.0112(2) Uani d . 1 . . S
S14 0.60282(14) 0.73501(9) 0.16334(10) 0.0155(3) Uani d . 1 . . S
S15 0.53959(13) 0.55249(9) 0.28927(10) 0.0139(2) Uani d . 1 . . S
S16 0.39416(16) 0.87059(10) 0.42992(11) 0.0227(3) Uani d . 1 . . S
N11 0.8512(4) 0.2466(3) -0.0236(3) 0.0185(9) Uani d . 1 . . N
N12 0.8626(4) 0.3795(3) -0.1349(4) 0.0192(9) Uani d . 1 . . N
N13 0.4192(4) 0.7342(3) 0.4201(3) 0.0170(9) Uani d . 1 . . N
N14 0.4709(5) 0.8780(3) 0.3240(3) 0.0197(9) Uani d . 1 . . N
C11 0.7752(5) 0.3375(4) 0.0097(4) 0.0156(10) Uani d . 1 . . C
C12 0.7827(5) 0.4137(4) -0.0544(4) 0.0128(10) Uani d . 1 . . C
C13 0.4846(5) 0.6922(3) 0.3339(4) 0.0113(9) Uani d . 1 . . C
C14 0.5145(5) 0.7748(4) 0.2784(4) 0.0123(9) Uani d . 1 . . C

loop_
_atom_site_aniso_label
_atom_site_aniso_U_11
_atom_site_aniso_U_22
_atom_site_aniso_U_33
_atom_site_aniso_U_12
_atom_site_aniso_U_13
_atom_site_aniso_U_23
Se1 0.0144(2) 0.0144(2) 0.0123(3) 0.00383(16) 0.00031(18) 0.00459(17)
Se2 0.0102(2) 0.0106(2) 0.0098(2) 0.00003(15) 0.00195(17) 0.00415(16)
Se3 0.0142(2) 0.0163(2) 0.0155(3) 0.00454(17) 0.00081(19) 0.00504(18)
Se4 0.0099(2) 0.0115(2) 0.0126(3) 0.00051(15) 0.00286(17) 0.00456(17)
S1 0.0254(6) 0.0258(6) 0.0149(7) 0.0111(5) -0.0057(5) -0.0039(5)
S2 0.0185(6) 0.0148(5) 0.0148(6) 0.0065(4) 0.0020(5) 0.0034(4)
S4 0.0209(6) 0.0168(5) 0.0174(7) 0.0025(4) 0.0064(5) 0.0016(5)
S3 0.0193(6) 0.0152(5) 0.0295(8) 0.0076(4) 0.0071(5) 0.0092(5)
C1 0.0038(18) 0.014(2) 0.014(2) -0.0009(15) 0.0001(17) 0.0085(17)
C2 0.009(2) 0.0103(19) 0.015(3) -0.0021(15) 0.0023(18) 0.0044(17)
C3 0.013(2) 0.011(2) 0.014(3) -0.0008(16) 0.0050(18) 0.0049(17)
C4 0.010(2) 0.0086(19) 0.013(2) -0.0018(15) 0.0048(18) 0.0027(17)
C5 0.009(2) 0.0088(19) 0.025(3) -0.0024(15) 0.0066(19) 0.0067(18)
C6 0.011(2) 0.0099(19) 0.015(3) -0.0018(16) 0.0048(18) 0.0031(17)
C7 0.022(2) 0.024(2) 0.017(3) 0.0116(19) 0.008(2) 0.004(2)
C8 0.027(3) 0.010(2) 0.017(3) 0.0018(18) 0.005(2) 0.0007(18)
C9 0.028(3) 0.019(2) 0.028(3) 0.0059(19) 0.013(2) 0.004(2)
C10 0.024(2) 0.013(2) 0.031(3) -0.0016(18) 0.010(2) 0.003(2)
Fe11 0.0098(3) 0.0112(3) 0.0099(3) -0.0004(2) 0.0027(2) 0.0053(2)
S11 0.0209(6) 0.0176(5) 0.0154(6) 0.0065(4) 0.0071(5) 0.0099(4)
S12 0.0189(6) 0.0214(6) 0.0239(7) 0.0064(4) 0.0098(5) 0.0048(5)
S13 0.0101(5) 0.0126(5) 0.0123(6) -0.0007(4) 0.0047(4) 0.0055(4)
S14 0.0226(6) 0.0111(5) 0.0142(6) -0.0026(4) 0.0088(5) 0.0052(4)
S15 0.0214(6) 0.0137(5) 0.0107(6) 0.0039(4) 0.0061(5) 0.0082(4)
S16 0.0338(7) 0.0173(6) 0.0221(7) 0.0083(5) 0.0156(6) 0.0078(5)
N11 0.0159(19) 0.0179(19) 0.021(2) 0.0064(15) 0.0055(17) 0.0048(16)
N12 0.0163(19) 0.0186(19) 0.020(2) 0.0014(15) 0.0081(17) 0.0024(16)
N13 0.019(2) 0.0163(18) 0.019(2) 0.0008(15) 0.0099(18) 0.0088(16)
N14 0.029(2) 0.0166(19) 0.016(2) 0.0042(16) 0.0069(18) 0.0076(16)
C11 0.010(2) 0.016(2) 0.017(3) 0.0002(17) 0.0012(19) 0.0019(18)
C12 0.0075(19) 0.013(2) 0.015(3) -0.0027(16) -0.0017(18) 0.0038(17)
C13 0.009(2) 0.012(2) 0.011(2) -0.0030(16) 0.0004(18) 0.0052(17)
C14 0.014(2) 0.011(2) 0.014(3) -0.0030(16) 0.0033(19) 0.0085(17)

loop_
_atom_type_symbol
_atom_type_description
_atom_type_scat_dispersion_real
_atom_type_scat_dispersion_imag
_atom_type_scat_source
C C 0.0033 0.0016 'International Tables Vol C Tables 4.2.6.8 and 6.1.1.4'
H H 0.0000 0.0000 'International Tables Vol C Tables 4.2.6.8 and 6.1.1.4'
N N 0.0061 0.0033 'International Tables Vol C Tables 4.2.6.8 and 6.1.1.4'
S S 0.1246 0.1234 'International Tables Vol C Tables 4.2.6.8 and 6.1.1.4'
Fe Fe 0.3463 0.8444 'International Tables Vol C Tables 4.2.6.8 and 6.1.1.4'
Se Se -0.0929 2.2259 'International Tables Vol C Tables 4.2.6.8 and 6.1.1.4'

loop_
_geom_angle_atom_site_label_1
_geom_angle_atom_site_label_2
_geom_angle_atom_site_label_3
_geom_angle_site_symmetry_3
_geom_angle
_geom_angle_publ_flag
C3 Se1 C1 . 93.91(18) ?
C1 Se2 C4 . 93.82(18) ?
C2 Se3 C5 . 93.52(19) ?
C2 Se4 C6 . 93.60(18) ?
C3 S1 C7 . 99.4(2) ?
C4 S2 C8 . 103.8(2) ?
C6 S4 C10 . 98.5(2) ?
C5 S3 C9 . 103.8(2) ?
C2 C1 Se2 . 122.7(3) ?
C2 C1 Se1 . 122.5(3) ?
Se2 C1 Se1 . 114.8(2) ?
C1 C2 Se4 . 122.3(3) ?
C1 C2 Se3 . 122.5(3) ?
Se4 C2 Se3 . 115.2(2) ?
C4 C3 S1 . 125.5(3) ?
C4 C3 Se1 . 119.1(3) ?
S1 C3 Se1 . 115.4(2) ?
C3 C4 S2 . 129.5(3) ?
C3 C4 Se2 . 118.2(3) ?
S2 C4 Se2 . 112.3(2) ?
C6 C5 S3 . 128.6(4) ?
C6 C5 Se3 . 119.0(3) ?
S3 C5 Se3 . 112.4(3) ?
C5 C6 S4 . 126.2(3) ?
C5 C6 Se4 . 118.6(3) ?
S4 C6 Se4 . 115.1(2) ?
C8 C7 S1 . 112.5(4) ?
C8 C7 H7A . 109.1 ?
S1 C7 H7A . 109.1 ?
C8 C7 H7B . 109.1 ?
S1 C7 H7B . 109.1 ?
H7A C7 H7B . 107.8 ?
C7 C8 S2 . 114.5(3) ?
C7 C8 H8A . 108.6 ?
S2 C8 H8A . 108.6 ?
C7 C8 H8B . 108.6 ?
S2 C8 H8B . 108.6 ?
H8A C8 H8B . 107.6 ?
C10 C9 S3 . 114.8(3) ?
C10 C9 H9A . 108.6 ?
S3 C9 H9A . 108.6 ?
C10 C9 H9B . 108.6 ?
S3 C9 H9B . 108.6 ?
H9A C9 H9B . 107.6 ?
C9 C10 S4 . 112.0(3) ?
C9 C10 H10A . 109.2 ?
S4 C10 H10A . 109.2 ?
C9 C10 H10B . 109.2 ?
S4 C10 H10B . 109.2 ?
H10A C10 H10B . 107.9 ?
S15 Fe11 S11 . 85.95(5) ?
S15 Fe11 S14 . 91.82(5) ?
S11 Fe11 S14 . 156.47(5) ?
S15 Fe11 S13 . 167.46(5) ?
S11 Fe11 S13 . 92.48(5) ?
S14 Fe11 S13 . 84.66(5) ?
S15 Fe11 S13 2_665 93.89(5) ?
S11 Fe11 S13 2_665 99.56(4) ?
S14 Fe11 S13 2_665 103.96(5) ?
S13 Fe11 S13 2_665 98.64(4) ?
C11 S11 Fe11 . 102.66(16) yes
N12 S12 N11 . 99.2(2) ?
C12 S13 Fe11 . 102.29(17) yes
C12 S13 Fe11 2_665 101.60(13) ?
Fe11 S13 Fe11 2_665 81.36(4) ?
C14 S14 Fe11 . 101.42(14) yes
C13 S15 Fe11 . 101.75(17) yes
N14 S16 N13 . 98.9(2) ?
C11 N11 S12 . 107.1(3) ?
C12 N12 S12 . 106.2(3) ?
C13 N13 S16 . 106.5(3) ?
C14 N14 S16 . 106.8(3) ?
N11 C11 C12 . 112.8(4) ?
N11 C11 S11 . 125.6(4) ?
C12 C11 S11 . 121.6(3) ?
N12 C12 C11 . 114.8(4) ?
N12 C12 S13 . 124.2(4) ?
C11 C12 S13 . 121.0(4) ?
N13 C13 C14 . 114.2(4) ?
N13 C13 S15 . 124.9(4) ?
C14 C13 S15 . 120.8(4) ?
N14 C14 C13 . 113.6(4) ?
N14 C14 S14 . 125.8(4) ?
C13 C14 S14 . 120.6(3) ?

loop_
_geom_bond_atom_site_label_1
_geom_bond_atom_site_label_2
_geom_bond_site_symmetry_2
_geom_bond_distance
_geom_bond_publ_flag
Se1 C3 . 1.875(4) ?
Se1 C1 . 1.875(4) ?
Se2 C1 . 1.873(4) ?
Se2 C4 . 1.892(4) ?
Se3 C2 . 1.872(4) ?
Se3 C5 . 1.880(5) ?
Se4 C2 . 1.870(5) ?
Se4 C6 . 1.883(4) ?
S1 C3 . 1.748(4) ?
S1 C7 . 1.804(5) ?
S2 C4 . 1.739(4) ?
S2 C8 . 1.815(5) ?
S4 C6 . 1.753(4) ?
S4 C10 . 1.806(5) ?
S3 C5 . 1.755(4) ?
S3 C9 . 1.810(5) ?
C1 C2 . 1.374(6) ?
C3 C4 . 1.353(6) ?
C5 C6 . 1.345(7) ?
C7 C8 . 1.509(7) ?
C7 H7A . 0.9900 ?
C7 H7B . 0.9900 ?
C8 H8A . 0.9900 ?
C8 H8B . 0.9900 ?
C9 C10 . 1.513(7) ?
C9 H9A . 0.9900 ?
C9 H9B . 0.9900 ?
C10 H10A . 0.9900 ?
C10 H10B . 0.9900 ?
Fe11 S15 . 2.2282(15) yes
Fe11 S11 . 2.2460(12) yes
Fe11 S14 . 2.2473(12) yes
Fe11 S13 . 2.2500(14) yes
Fe11 S13 2_665 2.4656(12) ?
S11 C11 . 1.735(5) yes
S12 N12 . 1.634(4) ?
S12 N11 . 1.650(5) ?
S13 C12 . 1.753(4) yes
S13 Fe11 2_665 2.4656(12) ?
S14 C14 . 1.737(5) yes
S15 C13 . 1.734(4) yes
S16 N14 . 1.648(5) ?
S16 N13 . 1.650(4) ?
N11 C11 . 1.316(5) ?
N12 C12 . 1.321(6) ?
N13 C13 . 1.311(6) ?
N14 C14 . 1.311(6) ?
C11 C12 . 1.437(7) ?
C13 C14 . 1.442(6) ?

loop_
_geom_contact_atom_site_label_1
_geom_contact_atom_site_label_2
_geom_contact_distance
_geom_contact_site_symmetry_2
_geom_contact_publ_flag
Se1 S11 3.6220(10) 1_455 yes
Se3 S15 3.8500(10) 1_455 yes
Se2 S15 3.3990(10) 2_666 yes
Se4 S11 3.660(2) 2_666 yes
Se4 S15 3.5190(10) 2_666 yes
S2 S16 3.585(2) 2_666 yes
Se1 S13 3.624(2) 2_665 yes
